data_4500863
loop_
_publ_author_name
'Wu, Ya-Pan'
'Li, Dong-Sheng'
'Fu, Feng'
'Dong, Wen-Wen'
'Zhao, Jun'
'Zou, Kun'
'Wang, Yao-Yu'

_publ_section_title
;
 Stoichiometry of N-Donor Ligand Mediated Assembly in the ZnII-Hfipbb
 System: From a 2-Fold Interpenetrating Pillared-Network to Unique
 (3,4)-Connected Isomeric Nets
;
_journal_issue 9
_journal_name_full 'Crystal Growth &amp; Design'
_journal_page_first 3850
_journal_paper_doi 10.1021/cg200389q
_journal_volume 11
_journal_year 2011
_chemical_formula_sum 'C44 H26 F12 N2 O9 S Zn2'
_chemical_formula_weight 1117.47
_chemical_name_systematic
; 
 ? 
;
_space_group_IT_number 14
_symmetry_cell_setting monoclinic
_symmetry_space_group_name_Hall '-P 2yn'
_symmetry_space_group_name_H-M 'P 1 21/n 1'
_atom_sites_solution_hydrogens geom
_atom_sites_solution_primary direct
_atom_sites_solution_secondary difmap
_audit_creation_method SHELXL-97
_cell_angle_alpha 90.00
_cell_angle_beta 92.0750(10)
_cell_angle_gamma 90.00
_cell_formula_units_Z 4
_cell_length_a 12.3826(5)
_cell_length_b 13.7119(5)
_cell_length_c 26.2216(10)
_cell_measurement_temperature 296(2)
_cell_volume 4449.2(3)
_computing_structure_refinement 'SHELXL-97 (Sheldrick, 1997)'
_computing_structure_solution 'SHELXS-97 (Sheldrick, 1990)'
_diffrn_ambient_temperature 296(2)
_diffrn_measured_fraction_theta_full 0.999
_diffrn_measured_fraction_theta_max 0.999
_diffrn_radiation_monochromator graphite
_diffrn_radiation_source 'fine-focus sealed tube'
_diffrn_radiation_type MoK\a
_diffrn_radiation_wavelength 0.71073
_diffrn_reflns_av_R_equivalents 0.0201
_diffrn_reflns_av_sigmaI/netI 0.0219
_diffrn_reflns_limit_h_max 14
_diffrn_reflns_limit_h_min -14
_diffrn_reflns_limit_k_max 16
_diffrn_reflns_limit_k_min -15
_diffrn_reflns_limit_l_max 27
_diffrn_reflns_limit_l_min -31
_diffrn_reflns_number 22492
_diffrn_reflns_theta_full 25.10
_diffrn_reflns_theta_max 25.10
_diffrn_reflns_theta_min 1.55
_exptl_absorpt_coefficient_mu 1.234
_exptl_absorpt_correction_T_max 0.844
_exptl_absorpt_correction_T_min 0.825
_exptl_absorpt_correction_type multi-scan
_exptl_crystal_density_diffrn 1.668
_exptl_crystal_density_method 'not measured'
_exptl_crystal_F_000 2240
_exptl_crystal_size_max 0.29
_exptl_crystal_size_mid 0.13
_exptl_crystal_size_min 0.10
_refine_diff_density_max 0.839
_refine_diff_density_min -1.023
_refine_diff_density_rms 0.106
_refine_ls_extinction_method none
_refine_ls_goodness_of_fit_ref 1.044
_refine_ls_hydrogen_treatment mixed
_refine_ls_matrix_type full
_refine_ls_number_parameters 647
_refine_ls_number_reflns 7920
_refine_ls_number_restraints 16
_refine_ls_restrained_S_all 1.051
_refine_ls_R_factor_all 0.0579
_refine_ls_R_factor_gt 0.0511
_refine_ls_shift/su_max 0.067
_refine_ls_shift/su_mean 0.001
_refine_ls_structure_factor_coef Fsqd
_refine_ls_weighting_details 'calc w=1/[\s^2^(Fo^2^)+(0.1046P)^2^+8.1410P] where P=(Fo^2^+2Fc^2^)/3'
_refine_ls_weighting_scheme calc
_refine_ls_wR_factor_gt 0.1576
_refine_ls_wR_factor_ref 0.1654
_reflns_number_gt 6868
_reflns_number_total 7920
_reflns_threshold_expression >2sigma(I)
_cod_data_source_file cg200389q_si_002.cif
_cod_data_source_block wyp2
_cod_depositor_comments
;
The following automatic conversions were performed:

'_symmetry_cell_setting' value 'Monoclinic' changed to 'monoclinic'
according to /home/saulius/struct/CIF-dictionaries/cif_core.dic
dictionary named 'cif_core.dic' version 2.4.1 from
2010-06-29.

'_exptl_absorpt_correction_type' value 'Multi-scan'
changed to 'multi-scan' according to
/home/saulius/struct/CIF-dictionaries/cif_core.dic dictionary named
'cif_core.dic' version 2.4.1 from 2010-06-29.

Automatic conversion script
Id: cif_fix_values 1715 2011-07-08 13:25:40Z adriana 
;
_cod_original_sg_symbol_H-M P21/n
_cod_database_code 4500863

loop_
_symmetry_equiv_pos_as_xyz
'x, y, z'
'-x+1/2, y+1/2, -z+1/2'
'-x, -y, -z'
'x-1/2, -y-1/2, z-1/2'

loop_
_atom_site_label
_atom_site_type_symbol
_atom_site_fract_x
_atom_site_fract_y
_atom_site_fract_z
_atom_site_U_iso_or_equiv
_atom_site_adp_type
_atom_site_occupancy
_atom_site_symmetry_multiplicity
_atom_site_calc_flag
_atom_site_refinement_flags
_atom_site_disorder_assembly
_atom_site_disorder_group
O3 O 0.4514(2) 0.0612(2) 0.57913(9) 0.0369(6) Uani 1 1 d . . .
C17 C 0.5482(3) 0.0816(2) 0.57346(13) 0.0284(8) Uani 1 1 d . . .
C14 C 0.6081(3) 0.1350(2) 0.61557(12) 0.0263(7) Uani 1 1 d . . .
C15 C 0.7198(3) 0.1350(3) 0.61793(13) 0.0294(7) Uani 1 1 d . . .
H15 H 0.7572 0.0999 0.5939 0.035 Uiso 1 1 calc R . .
C13 C 0.5532(3) 0.1878(3) 0.65160(14) 0.0354(9) Uani 1 1 d . . .
H13 H 0.4781 0.1877 0.6507 0.042 Uiso 1 1 calc R . .
C12 C 0.6096(3) 0.2406(3) 0.68874(14) 0.0338(8) Uani 1 1 d . . .
H12 H 0.5721 0.2770 0.7122 0.041 Uiso 1 1 calc R . .
C16 C 0.7766(3) 0.1860(3) 0.65524(13) 0.0295(8) Uani 1 1 d . . .
H16 H 0.8517 0.1845 0.6563 0.035 Uiso 1 1 calc R . .
C11 C 0.7226(3) 0.2396(3) 0.69130(12) 0.0252(7) Uani 1 1 d . . .
O7 O 0.0716(2) 0.2481(2) 0.56258(10) 0.0375(6) Uani 1 1 d . . .
O8 O -0.0397(2) 0.12424(19) 0.55820(9) 0.0330(6) Uani 1 1 d . . .
C34 C 0.0378(3) 0.1703(3) 0.58060(13) 0.0300(8) Uani 1 1 d . . .
C31 C 0.0875(3) 0.1296(3) 0.62911(13) 0.0282(7) Uani 1 1 d . . .
C32 C 0.0550(3) 0.0396(3) 0.64671(15) 0.0399(9) Uani 1 1 d . . .
H32 H 0.0061 0.0026 0.6272 0.048 Uiso 1 1 calc R . .
C30 C 0.1644(3) 0.1820(3) 0.65717(14) 0.0328(8) Uani 1 1 d . . .
H30 H 0.1891 0.2414 0.6450 0.039 Uiso 1 1 calc R . .
O4 O 0.5999(2) 0.0621(2) 0.53436(10) 0.0425(7) Uani 1 1 d . . .
N2 N 0.3465(2) 1.1731(2) 1.02277(12) 0.0324(7) Uani 1 1 d . . .
C43 C 0.2424(3) 1.1976(3) 1.02811(16) 0.0388(9) Uani 1 1 d . . .
H43 H 0.2218 1.2621 1.0225 0.047 Uiso 1 1 calc R . .
C42 C 0.3747(3) 1.0805(3) 1.03241(16) 0.0390(9) Uani 1 1 d . . .
H42 H 0.4469 1.0631 1.0297 0.047 Uiso 1 1 calc R . .
C44 C 0.1647(3) 1.1308(3) 1.04162(18) 0.0459(10) Uani 1 1 d . A .
H44 H 0.0930 1.1498 1.0444 0.055 Uiso 1 1 calc R . .
C41 C 0.3020(4) 1.0094(3) 1.04616(17) 0.0452(10) Uani 1 1 d . A .
H41 H 0.3246 0.9455 1.0520 0.054 Uiso 1 1 calc R . .
Zn1 Zn 0.45639(4) 0.27704(3) 0.998756(17) 0.03586(13) Uani 1 1 d U . .
Zn2 Zn 0.15064(3) 0.51104(3) 0.975381(16) 0.03237(13) Uani 1 1 d . . .
O5 O 0.3409(2) 0.34286(18) 0.95201(10) 0.0336(6) Uani 1 1 d U . .
O1 O 0.5728(2) 0.35912(19) 0.95428(9) 0.0338(6) Uani 1 1 d . . .
C25 C 0.2179(3) 0.0212(3) 0.77410(14) 0.0320(8) Uani 1 1 d . . .
O6 O 0.1733(2) 0.38768(18) 0.92996(9) 0.0308(5) Uani 1 1 d U . .
O2 O 0.5493(2) 0.20188(19) 0.94532(9) 0.0309(5) Uani 1 1 d . . .
O9 O 0.3104(2) 0.5260(2) 0.98191(12) 0.0402(7) Uani 1 1 d D . .
C8 C 0.7824(3) 0.3043(3) 0.73150(13) 0.0260(7) Uani 1 1 d . . .
F4 F 0.9447(2) 0.3148(2) 0.78266(10) 0.0573(7) Uani 1 1 d . . .
N1 N 0.1383(2) 0.6529(2) 1.01068(12) 0.0310(7) Uani 1 1 d . A .
F6 F 0.9030(2) 0.17496(19) 0.75167(10) 0.0516(6) Uani 1 1 d . . .
C18 C 0.2534(3) 0.3336(2) 0.92588(12) 0.0248(7) Uani 1 1 d . . .
F5 F 0.96378(19) 0.2865(2) 0.70349(11) 0.0585(8) Uani 1 1 d . . .
C28 C 0.1693(3) 0.0578(3) 0.72254(13) 0.0289(7) Uani 1 1 d . . .
C23 C 0.1519(3) 0.1741(3) 0.81670(13) 0.0297(8) Uani 1 1 d . . .
H23 H 0.0922 0.1711 0.7942 0.036 Uiso 1 1 calc R . .
F1 F 0.6890(2) 0.45016(19) 0.70863(11) 0.0554(7) Uani 1 1 d . . .
C1 C 0.5865(3) 0.2817(3) 0.92981(13) 0.0297(8) Uani 1 1 d . . .
F2 F 0.8537(2) 0.46828(18) 0.73416(10) 0.0521(6) Uani 1 1 d . . .
C2 C 0.6411(3) 0.2863(3) 0.87969(13) 0.0302(8) Uani 1 1 d . . .
C6 C 0.6902(3) 0.2130(3) 0.80090(14) 0.0351(8) Uani 1 1 d . . .
H6 H 0.6935 0.1582 0.7801 0.042 Uiso 1 1 calc R . .
C19 C 0.2461(3) 0.2539(3) 0.88669(13) 0.0266(7) Uani 1 1 d . . .
C5 C 0.7289(3) 0.3020(3) 0.78357(13) 0.0268(7) Uani 1 1 d . . .
C22 C 0.2324(3) 0.1047(3) 0.81348(13) 0.0281(7) Uani 1 1 d . . .
F7 F 0.3988(2) 0.0390(3) 0.75014(12) 0.0693(9) Uani 1 1 d . . .
F12 F 0.0449(2) -0.0251(2) 0.80153(11) 0.0599(7) Uani 1 1 d . . .
C3 C 0.6808(3) 0.3745(3) 0.86311(14) 0.0347(8) Uani 1 1 d . . .
H3 H 0.6781 0.4289 0.8841 0.042 Uiso 1 1 calc R . .
F8 F 0.3691(3) -0.0785(2) 0.80130(12) 0.0725(9) Uani 1 1 d . . .
C24 C 0.1582(3) 0.2475(3) 0.85247(13) 0.0258(7) Uani 1 1 d . . .
H24 H 0.1030 0.2934 0.8537 0.031 Uiso 1 1 calc R . .
C4 C 0.7244(3) 0.3824(3) 0.81557(15) 0.0366(9) Uani 1 1 d . . .
H4 H 0.7510 0.4422 0.8049 0.044 Uiso 1 1 calc R . .
C37 C 0.1203(3) 0.8421(3) 1.04751(18) 0.0441(10) Uani 1 1 d . . .
F3 F 0.8160(3) 0.4075(2) 0.66050(10) 0.0636(8) Uani 1 1 d . . .
F9 F 0.3162(3) -0.0885(3) 0.72319(12) 0.0846(11) Uani 1 1 d . . .
C7 C 0.6467(3) 0.2051(3) 0.84880(14) 0.0357(8) Uani 1 1 d . . .
H7 H 0.6213 0.1453 0.8600 0.043 Uiso 1 1 calc R . .
C10 C 0.8996(3) 0.2699(3) 0.74207(16) 0.0404(10) Uani 1 1 d . . .
C29 C 0.2047(3) 0.1459(3) 0.70349(14) 0.0325(8) Uani 1 1 d . . .
H29 H 0.2565 0.1816 0.7221 0.039 Uiso 1 1 calc R . .
C35 C 0.0893(4) 0.6718(3) 1.05395(17) 0.0431(10) Uani 1 1 d . . .
H35 H 0.0599 0.6199 1.0716 0.052 Uiso 1 1 calc R A .
C20 C 0.3263(4) 0.1836(3) 0.88377(18) 0.0521(12) Uani 1 1 d . . .
H20 H 0.3854 0.1856 0.9066 0.063 Uiso 1 1 calc R . .
F10 F 0.1802(3) -0.0761(2) 0.84708(11) 0.0729(9) Uani 1 1 d . . .
C33 C 0.0947(4) 0.0040(3) 0.69333(16) 0.0411(10) Uani 1 1 d . . .
H33 H 0.0713 -0.0562 0.7050 0.049 Uiso 1 1 calc R . .
C27 C 0.1451(4) -0.0559(3) 0.79917(17) 0.0498(11) Uani 1 1 d . . .
C26 C 0.3264(4) -0.0277(4) 0.76232(18) 0.0528(12) Uani 1 1 d . . .
C21 C 0.3196(4) 0.1105(3) 0.84731(18) 0.0494(12) Uani 1 1 d . . .
H21 H 0.3749 0.0647 0.8457 0.059 Uiso 1 1 calc R . .
C9 C 0.7852(3) 0.4084(3) 0.70887(15) 0.0402(9) Uani 1 1 d . . .
C40 C 0.1957(4) 1.0354(3) 1.05090(17) 0.0446(10) Uani 1 1 d . . .
C36 C 0.0798(4) 0.7635(3) 1.07381(19) 0.0536(12) Uani 1 1 d . A .
H36 H 0.0464 0.7729 1.1046 0.064 Uiso 1 1 calc R . .
C39 C 0.1795(4) 0.7286(3) 0.98640(17) 0.0419(10) Uani 1 1 d . . .
H39 H 0.2160 0.7167 0.9566 0.050 Uiso 1 1 calc R A .
C38 C 0.1713(4) 0.8234(3) 1.00275(18) 0.0491(11) Uani 1 1 d . A .
H38 H 0.1998 0.8741 0.9839 0.059 Uiso 1 1 calc R . .
F11 F 0.1425(3) -0.14189(18) 0.77500(12) 0.0712(9) Uani 1 1 d . . .
H9B H 0.341(4) 0.472(3) 0.971(2) 0.107 Uiso 1 1 d D . .
H9A H 0.350(4) 0.550(4) 1.0074(18) 0.107 Uiso 1 1 d D . .
S1 S 0.1080(5) 0.9539(4) 1.0796(3) 0.0615(13) Uani 0.525(11) 1 d P A 1
S1A S 0.0818(5) 0.9612(4) 1.0670(4) 0.0636(19) Uani 0.475(11) 1 d P A 2

loop_
_atom_site_aniso_label
_atom_site_aniso_U_11
_atom_site_aniso_U_22
_atom_site_aniso_U_33
_atom_site_aniso_U_23
_atom_site_aniso_U_13
_atom_site_aniso_U_12
O3 0.0393(14) 0.0436(15) 0.0270(13) -0.0011(11) -0.0095(11) -0.0154(12)
C17 0.039(2) 0.0188(16) 0.0264(17) 0.0013(13) -0.0068(15) -0.0019(14)
C14 0.0298(17) 0.0262(17) 0.0226(16) -0.0014(13) -0.0027(13) -0.0023(14)
C15 0.0315(18) 0.0301(18) 0.0268(17) -0.0066(14) 0.0027(14) 0.0058(14)
C13 0.0241(17) 0.049(2) 0.0333(19) -0.0125(17) -0.0017(14) -0.0013(16)
C12 0.0234(17) 0.045(2) 0.0327(19) -0.0140(16) 0.0015(14) 0.0022(15)
C16 0.0209(15) 0.0374(19) 0.0302(18) -0.0028(15) 0.0019(13) 0.0009(14)
C11 0.0226(16) 0.0289(17) 0.0237(16) -0.0034(14) -0.0026(13) -0.0015(13)
O7 0.0405(14) 0.0427(15) 0.0286(13) 0.0049(12) -0.0057(11) -0.0062(12)
O8 0.0312(13) 0.0406(14) 0.0265(12) 0.0057(11) -0.0081(10) -0.0035(11)
C34 0.0284(17) 0.036(2) 0.0255(17) -0.0034(15) 0.0036(14) 0.0054(15)
C31 0.0290(17) 0.0324(18) 0.0231(16) -0.0036(14) -0.0014(13) 0.0038(14)
C32 0.047(2) 0.037(2) 0.034(2) -0.0017(17) -0.0167(17) -0.0089(18)
C30 0.0374(19) 0.0335(19) 0.0272(18) -0.0024(15) -0.0016(15) -0.0037(16)
O4 0.0545(17) 0.0428(16) 0.0301(14) -0.0159(12) 0.0005(12) 0.0022(13)
N2 0.0337(16) 0.0265(15) 0.0371(17) -0.0047(13) 0.0029(13) -0.0049(12)
C43 0.040(2) 0.0283(19) 0.048(2) -0.0033(17) 0.0082(18) 0.0019(16)
C42 0.038(2) 0.035(2) 0.043(2) -0.0017(17) 0.0020(17) 0.0037(17)
C44 0.038(2) 0.036(2) 0.065(3) -0.013(2) 0.017(2) -0.0028(17)
C41 0.061(3) 0.0257(19) 0.050(2) -0.0023(17) 0.009(2) 0.0013(18)
Zn1 0.0347(2) 0.0370(3) 0.0355(2) -0.00307(18) -0.00248(18) -0.00044(18)
Zn2 0.0317(2) 0.0319(2) 0.0332(2) 0.00000(17) -0.00290(18) 0.00043(17)
O5 0.0328(12) 0.0293(13) 0.0377(14) -0.0112(10) -0.0119(9) 0.0010(10)
O1 0.0340(13) 0.0373(14) 0.0303(13) -0.0109(11) 0.0020(10) -0.0038(11)
C25 0.039(2) 0.0263(17) 0.0296(18) -0.0081(14) -0.0136(15) 0.0083(15)
O6 0.0297(8) 0.0300(9) 0.0324(9) -0.0064(7) -0.0029(7) 0.0019(7)
O2 0.0309(12) 0.0338(14) 0.0281(12) -0.0018(10) -0.0002(10) 0.0011(11)
O9 0.0241(12) 0.0337(14) 0.0623(18) -0.0193(13) -0.0060(12) 0.0001(11)
C8 0.0226(16) 0.0280(17) 0.0270(17) -0.0041(14) -0.0039(13) -0.0021(13)
F4 0.0361(13) 0.0746(18) 0.0596(16) -0.0270(14) -0.0206(12) 0.0024(12)
N1 0.0297(15) 0.0263(15) 0.0370(16) -0.0049(13) 0.0017(13) -0.0009(12)
F6 0.0422(13) 0.0495(15) 0.0619(16) -0.0067(12) -0.0152(12) 0.0174(11)
C18 0.0261(16) 0.0239(16) 0.0240(16) -0.0019(13) -0.0043(13) 0.0017(13)
F5 0.0266(11) 0.081(2) 0.0688(17) -0.0227(15) 0.0103(12) -0.0114(12)
C28 0.0340(18) 0.0287(18) 0.0233(16) -0.0065(14) -0.0065(14) 0.0064(14)
C23 0.0274(17) 0.0336(19) 0.0272(17) -0.0060(14) -0.0108(14) 0.0056(14)
F1 0.0586(16) 0.0399(14) 0.0667(17) 0.0070(12) -0.0112(13) 0.0097(12)
C1 0.0238(16) 0.039(2) 0.0255(17) -0.0067(15) -0.0074(13) -0.0007(14)
F2 0.0610(16) 0.0404(13) 0.0550(15) -0.0041(11) 0.0022(12) -0.0221(12)
C2 0.0297(17) 0.0344(19) 0.0261(17) -0.0059(14) -0.0025(14) -0.0021(14)
C6 0.050(2) 0.0239(18) 0.0311(19) -0.0086(14) 0.0035(16) -0.0038(16)
C19 0.0260(16) 0.0259(17) 0.0271(17) -0.0057(14) -0.0068(13) 0.0018(14)
C5 0.0271(16) 0.0272(17) 0.0259(17) -0.0039(14) -0.0026(13) -0.0014(14)
C22 0.0317(17) 0.0276(17) 0.0245(16) -0.0058(14) -0.0073(14) 0.0061(14)
F7 0.0409(14) 0.100(2) 0.0668(18) -0.0172(17) 0.0010(13) 0.0225(16)
F12 0.0607(17) 0.0580(17) 0.0608(17) 0.0070(14) -0.0020(14) -0.0173(14)
C3 0.041(2) 0.0297(19) 0.0335(19) -0.0130(15) 0.0038(16) -0.0046(16)
F8 0.081(2) 0.0576(17) 0.0760(19) -0.0206(15) -0.0357(16) 0.0454(15)
C24 0.0242(16) 0.0277(17) 0.0251(16) -0.0021(14) -0.0031(13) 0.0063(13)
C4 0.042(2) 0.0270(18) 0.041(2) -0.0059(16) 0.0052(17) -0.0076(16)
C37 0.041(2) 0.0275(19) 0.065(3) -0.0124(19) 0.019(2) -0.0082(16)
F3 0.098(2) 0.0562(17) 0.0374(14) 0.0074(12) 0.0131(14) -0.0203(15)
F9 0.087(2) 0.090(2) 0.075(2) -0.0569(18) -0.0264(17) 0.0496(19)
C7 0.048(2) 0.0293(19) 0.0299(19) -0.0042(15) 0.0038(16) -0.0080(16)
C10 0.0260(18) 0.053(3) 0.042(2) -0.0132(19) -0.0057(16) -0.0012(17)
C29 0.0346(18) 0.0337(19) 0.0286(18) -0.0083(15) -0.0068(15) -0.0047(15)
C35 0.052(2) 0.030(2) 0.049(2) -0.0043(18) 0.018(2) -0.0095(18)
C20 0.042(2) 0.054(3) 0.057(3) -0.030(2) -0.034(2) 0.024(2)
F10 0.112(3) 0.0596(18) 0.0452(15) 0.0177(13) -0.0303(16) -0.0164(17)
C33 0.056(3) 0.031(2) 0.036(2) 0.0009(16) -0.0186(18) -0.0066(17)
C27 0.076(3) 0.034(2) 0.038(2) 0.0028(18) -0.018(2) -0.005(2)
C26 0.053(3) 0.056(3) 0.048(3) -0.022(2) -0.016(2) 0.027(2)
C21 0.043(2) 0.046(2) 0.057(3) -0.028(2) -0.025(2) 0.0244(19)
C9 0.048(2) 0.034(2) 0.038(2) -0.0001(17) 0.0014(18) -0.0095(18)
C40 0.054(2) 0.028(2) 0.053(2) -0.0156(18) 0.020(2) -0.0122(18)
C36 0.063(3) 0.040(2) 0.060(3) -0.015(2) 0.034(2) -0.016(2)
C39 0.050(2) 0.034(2) 0.043(2) -0.0050(17) 0.0129(19) -0.0073(18)
C38 0.066(3) 0.027(2) 0.055(3) -0.0020(18) 0.022(2) -0.0121(19)
F11 0.113(3) 0.0255(13) 0.0722(19) -0.0021(12) -0.0342(18) -0.0047(14)
S1 0.073(3) 0.0327(17) 0.082(3) -0.0203(15) 0.046(2) -0.0143(17)
S1A 0.051(2) 0.0276(17) 0.115(5) -0.019(2) 0.043(2) -0.0107(14)

loop_
_atom_type_symbol
_atom_type_description
_atom_type_scat_dispersion_real
_atom_type_scat_dispersion_imag
_atom_type_scat_source
C C 0.0033 0.0016 'International Tables Vol C Tables 4.2.6.8 and 6.1.1.4'
H H 0.0000 0.0000 'International Tables Vol C Tables 4.2.6.8 and 6.1.1.4'
N N 0.0061 0.0033 'International Tables Vol C Tables 4.2.6.8 and 6.1.1.4'
O O 0.0106 0.0060 'International Tables Vol C Tables 4.2.6.8 and 6.1.1.4'
F F 0.0171 0.0103 'International Tables Vol C Tables 4.2.6.8 and 6.1.1.4'
S S 0.1246 0.1234 'International Tables Vol C Tables 4.2.6.8 and 6.1.1.4'
Zn Zn 0.2839 1.4301 'International Tables Vol C Tables 4.2.6.8 and 6.1.1.4'

loop_
_geom_angle_atom_site_label_1
_geom_angle_atom_site_label_2
_geom_angle_atom_site_label_3
_geom_angle
_geom_angle_site_symmetry_1
_geom_angle_site_symmetry_3
C17 O3 Zn2 125.4(2) . 2_546
O3 C17 O4 124.8(3) . .
O3 C17 C14 118.3(3) . .
O4 C17 C14 116.9(3) . .
C15 C14 C13 118.9(3) . .
C15 C14 C17 120.0(3) . .
C13 C14 C17 121.0(3) . .
C16 C15 C14 121.1(3) . .
C16 C15 H15 119.4 . .
C14 C15 H15 119.4 . .
C12 C13 C14 120.4(3) . .
C12 C13 H13 119.8 . .
C14 C13 H13 119.8 . .
C13 C12 C11 120.5(3) . .
C13 C12 H12 119.7 . .
C11 C12 H12 119.7 . .
C15 C16 C11 120.5(3) . .
C15 C16 H16 119.7 . .
C11 C16 H16 119.7 . .
C16 C11 C12 118.5(3) . .
C16 C11 C8 122.6(3) . .
C12 C11 C8 118.7(3) . .
C34 O7 Zn1 86.4(2) . 4_565
C34 O8 Zn1 91.1(2) . 4_565
O7 C34 O8 120.5(3) . .
O7 C34 C31 120.5(3) . .
O8 C34 C31 119.0(3) . .
O7 C34 Zn1 63.12(19) . 4_565
O8 C34 Zn1 57.48(17) . 4_565
C31 C34 Zn1 175.3(3) . 4_565
C32 C31 C30 119.3(3) . .
C32 C31 C34 120.0(3) . .
C30 C31 C34 120.7(3) . .
C31 C32 C33 120.7(3) . .
C31 C32 H32 119.7 . .
C33 C32 H32 119.7 . .
C31 C30 C29 119.9(4) . .
C31 C30 H30 120.0 . .
C29 C30 H30 120.0 . .
C17 O4 Zn2 159.6(3) . 4_665
C42 N2 C43 117.6(3) . .
C42 N2 Zn1 122.5(3) . 1_565
C43 N2 Zn1 119.9(3) . 1_565
N2 C43 C44 122.6(4) . .
N2 C43 H43 118.7 . .
C44 C43 H43 118.7 . .
N2 C42 C41 123.4(4) . .
N2 C42 H42 118.3 . .
C41 C42 H42 118.3 . .
C40 C44 C43 118.7(4) . .
C40 C44 H44 120.7 . .
C43 C44 H44 120.7 . .
C40 C41 C42 118.3(4) . .
C40 C41 H41 120.8 . .
C42 C41 H41 120.8 . .
O5 Zn1 O8 99.16(10) . 4_666
O5 Zn1 N2 91.87(12) . 1_545
O8 Zn1 N2 102.62(11) 4_666 1_545
O5 Zn1 O2 101.67(10) . .
O8 Zn1 O2 145.30(10) 4_666 .
N2 Zn1 O2 104.11(11) 1_545 .
O5 Zn1 O7 160.91(10) . 4_666
O8 Zn1 O7 61.86(10) 4_666 4_666
N2 Zn1 O7 94.37(12) 1_545 4_666
O2 Zn1 O7 94.28(10) . 4_666
O5 Zn1 O1 85.08(11) . .
O8 Zn1 O1 93.83(10) 4_666 .
N2 Zn1 O1 163.55(11) 1_545 .
O2 Zn1 O1 60.95(10) . .
O7 Zn1 O1 93.69(10) 4_666 .
O5 Zn1 C34 130.42(11) . 4_666
O8 Zn1 C34 31.37(11) 4_666 4_666
N2 Zn1 C34 100.93(12) 1_545 4_666
O2 Zn1 C34 120.57(11) . 4_666
O7 Zn1 C34 30.52(11) 4_666 4_666
O1 Zn1 C34 93.27(10) . 4_666
O4 Zn2 O9 109.26(13) 4_566 .
O4 Zn2 O3 121.84(12) 4_566 2_556
O9 Zn2 O3 128.88(13) . 2_556
O4 Zn2 O6 95.09(11) 4_566 .
O9 Zn2 O6 88.79(10) . .
O3 Zn2 O6 88.03(10) 2_556 .
O4 Zn2 N1 95.30(12) 4_566 .
O9 Zn2 N1 87.47(11) . .
O3 Zn2 N1 86.77(12) 2_556 .
O6 Zn2 N1 169.60(11) . .
C18 O5 Zn1 147.1(2) . .
C1 O1 Zn1 86.7(2) . .
C26 C25 C28 106.3(3) . .
C26 C25 C22 112.0(3) . .
C28 C25 C22 112.1(3) . .
C26 C25 C27 108.2(4) . .
C28 C25 C27 112.2(3) . .
C22 C25 C27 106.0(3) . .
C18 O6 Zn2 130.8(2) . .
C1 O2 Zn1 90.2(2) . .
Zn2 O9 H9B 109(4) . .
Zn2 O9 H9A 129(4) . .
H9B O9 H9A 108(3) . .
C5 C8 C10 105.4(3) . .
C5 C8 C11 112.5(3) . .
C10 C8 C11 111.8(3) . .
C5 C8 C9 112.1(3) . .
C10 C8 C9 108.5(3) . .
C11 C8 C9 106.6(3) . .
C39 N1 C35 116.8(3) . .
C39 N1 Zn2 117.6(3) . .
C35 N1 Zn2 125.6(3) . .
O6 C18 O5 124.1(3) . .
O6 C18 C19 117.6(3) . .
O5 C18 C19 118.2(3) . .
C29 C28 C33 118.5(3) . .
C29 C28 C25 118.8(3) . .
C33 C28 C25 122.7(3) . .
C24 C23 C22 121.4(3) . .
C24 C23 H23 119.3 . .
C22 C23 H23 119.3 . .
O1 C1 O2 120.8(3) . .
O1 C1 C2 119.1(3) . .
O2 C1 C2 120.0(3) . .
C7 C2 C3 119.7(3) . .
C7 C2 C1 121.0(3) . .
C3 C2 C1 119.2(3) . .
C7 C6 C5 120.9(3) . .
C7 C6 H6 119.6 . .
C5 C6 H6 119.6 . .
C20 C19 C24 117.8(3) . .
C20 C19 C18 121.2(3) . .
C24 C19 C18 121.0(3) . .
C4 C5 C6 118.4(3) . .
C4 C5 C8 123.2(3) . .
C6 C5 C8 118.2(3) . .
C21 C22 C23 118.2(3) . .
C21 C22 C25 122.8(3) . .
C23 C22 C25 118.9(3) . .
C2 C3 C4 120.6(3) . .
C2 C3 H3 119.7 . .
C4 C3 H3 119.7 . .
C23 C24 C19 120.7(3) . .
C23 C24 H24 119.7 . .
C19 C24 H24 119.7 . .
C3 C4 C5 120.6(4) . .
C3 C4 H4 119.7 . .
C5 C4 H4 119.7 . .
C38 C37 C36 117.8(4) . .
C38 C37 S1 128.4(4) . .
C36 C37 S1 113.6(4) . .
C38 C37 S1A 123.4(4) . .
C36 C37 S1A 117.7(4) . .
S1 C37 S1A 15.1(4) . .
C2 C7 C6 119.8(4) . .
C2 C7 H7 120.1 . .
C6 C7 H7 120.1 . .
F6 C10 F5 107.3(3) . .
F6 C10 F4 107.0(3) . .
F5 C10 F4 106.4(3) . .
F6 C10 C8 111.0(3) . .
F5 C10 C8 113.3(3) . .
F4 C10 C8 111.5(3) . .
C28 C29 C30 121.2(3) . .
C28 C29 H29 119.4 . .
C30 C29 H29 119.4 . .
N1 C35 C36 123.5(4) . .
N1 C35 H35 118.2 . .
C36 C35 H35 118.2 . .
C21 C20 C19 121.1(3) . .
C21 C20 H20 119.5 . .
C19 C20 H20 119.5 . .
C28 C33 C32 120.3(4) . .
C28 C33 H33 119.8 . .
C32 C33 H33 119.8 . .
F12 C27 F11 107.3(4) . .
F12 C27 F10 107.2(4) . .
F11 C27 F10 105.2(4) . .
F12 C27 C25 111.5(3) . .
F11 C27 C25 113.8(4) . .
F10 C27 C25 111.3(4) . .
F9 C26 F8 106.9(4) . .
F9 C26 F7 107.1(4) . .
F8 C26 F7 107.0(4) . .
F9 C26 C25 111.7(4) . .
F8 C26 C25 113.5(4) . .
F7 C26 C25 110.4(4) . .
C22 C21 C20 120.8(4) . .
C22 C21 H21 119.6 . .
C20 C21 H21 119.6 . .
F1 C9 F2 107.0(3) . .
F1 C9 F3 106.7(3) . .
F2 C9 F3 106.2(3) . .
F1 C9 C8 111.6(3) . .
F2 C9 C8 113.5(3) . .
F3 C9 C8 111.5(3) . .
C41 C40 C44 119.4(4) . .
C41 C40 S1 119.0(4) . .
C44 C40 S1 120.5(4) . .
C41 C40 S1A 129.5(4) . .
C44 C40 S1A 111.1(4) . .
S1 C40 S1A 15.0(4) . .
C35 C36 C37 119.2(4) . .
C35 C36 H36 120.4 . .
C37 C36 H36 120.4 . .
N1 C39 C38 123.8(4) . .
N1 C39 H39 118.1 . .
C38 C39 H39 118.1 . .
C39 C38 C37 118.9(4) . .
C39 C38 H38 120.5 . .
C37 C38 H38 120.5 . .
C37 S1 C40 106.6(4) . .
C37 S1A C40 103.3(4) . .

loop_
_geom_bond_atom_site_label_1
_geom_bond_atom_site_label_2
_geom_bond_distance
_geom_bond_site_symmetry_2
O3 C17 1.245(5) .
O3 Zn2 1.995(2) 2_546
C17 O4 1.257(5) .
C17 C14 1.498(5) .
C14 C15 1.383(5) .
C14 C13 1.388(5) .
C15 C16 1.375(5) .
C15 H15 0.9300 .
C13 C12 1.383(5) .
C13 H13 0.9300 .
C12 C11 1.398(5) .
C12 H12 0.9300 .
C16 C11 1.388(5) .
C16 H16 0.9300 .
C11 C8 1.546(5) .
O7 C34 1.245(5) .
O7 Zn1 2.187(3) 4_565
O8 C34 1.274(4) .
O8 Zn1 2.064(2) 4_565
C34 C31 1.500(5) .
C34 Zn1 2.447(4) 4_565
C31 C32 1.382(6) .
C31 C30 1.384(5) .
C32 C33 1.390(6) .
C32 H32 0.9300 .
C30 C29 1.387(5) .
C30 H30 0.9300 .
O4 Zn2 1.965(3) 4_665
N2 C42 1.338(5) .
N2 C43 1.344(5) .
N2 Zn1 2.084(3) 1_565
C43 C44 1.384(6) .
C43 H43 0.9300 .
C42 C41 1.384(6) .
C42 H42 0.9300 .
C44 C40 1.383(6) .
C44 H44 0.9300 .
C41 C40 1.374(7) .
C41 H41 0.9300 .
Zn1 O5 2.058(2) .
Zn1 O8 2.064(3) 4_666
Zn1 N2 2.084(3) 1_545
Zn1 O2 2.113(2) .
Zn1 O7 2.187(3) 4_666
Zn1 O1 2.197(3) .
Zn1 C34 2.447(4) 4_666
Zn2 O4 1.965(3) 4_566
Zn2 O9 1.990(3) .
Zn2 O3 1.995(2) 2_556
Zn2 O6 2.094(2) .
Zn2 N1 2.162(3) .
O5 C18 1.267(4) .
O1 C1 1.255(4) .
C25 C26 1.542(6) .
C25 C28 1.544(5) .
C25 C22 1.548(5) .
C25 C27 1.551(6) .
O6 C18 1.247(4) .
O2 C1 1.261(5) .
O9 H9B 0.884(19) .
O9 H9A 0.88(2) .
C8 C5 1.539(5) .
C8 C10 1.542(5) .
C8 C9 1.547(5) .
F4 C10 1.335(5) .
N1 C39 1.329(5) .
N1 C35 1.332(5) .
F6 C10 1.326(5) .
C18 C19 1.500(5) .
F5 C10 1.329(5) .
C28 C29 1.385(5) .
C28 C33 1.390(5) .
C23 C24 1.377(5) .
C23 C22 1.383(5) .
C23 H23 0.9300 .
F1 C9 1.322(5) .
C1 C2 1.501(5) .
F2 C9 1.338(5) .
C2 C7 1.380(5) .
C2 C3 1.381(5) .
C6 C7 1.389(5) .
C6 C5 1.393(5) .
C6 H6 0.9300 .
C19 C20 1.387(5) .
C19 C24 1.388(5) .
C5 C4 1.388(5) .
C22 C21 1.375(5) .
F7 C26 1.328(7) .
F12 C27 1.314(6) .
C3 C4 1.381(6) .
C3 H3 0.9300 .
F8 C26 1.330(6) .
C24 H24 0.9300 .
C4 H4 0.9300 .
C37 C38 1.377(6) .
C37 C36 1.383(6) .
C37 S1 1.759(7) .
C37 S1A 1.782(7) .
F3 C9 1.338(5) .
F9 C26 1.324(5) .
C7 H7 0.9300 .
C29 H29 0.9300 .
C35 C36 1.367(6) .
C35 H35 0.9300 .
C20 C21 1.386(6) .
C20 H20 0.9300 .
F10 C27 1.343(5) .
C33 H33 0.9300 .
C27 F11 1.338(5) .
C21 H21 0.9300 .
C40 S1 1.749(7) .
C40 S1A 1.803(8) .
C36 H36 0.9300 .
C39 C38 1.374(6) .
C39 H39 0.9300 .
C38 H38 0.9300 .

loop_
_geom_torsion_atom_site_label_1
_geom_torsion_atom_site_label_2
_geom_torsion_atom_site_label_3
_geom_torsion_atom_site_label_4
_geom_torsion
_geom_torsion_site_symmetry_1
_geom_torsion_site_symmetry_4
Zn2 O3 C17 O4 -9.6(5) 2_546 .
Zn2 O3 C17 C14 169.3(2) 2_546 .
O3 C17 C14 C15 161.7(3) . .
O4 C17 C14 C15 -19.4(5) . .
O3 C17 C14 C13 -20.7(5) . .
O4 C17 C14 C13 158.3(4) . .
C13 C14 C15 C16 0.2(6) . .
C17 C14 C15 C16 177.9(3) . .
C15 C14 C13 C12 0.9(6) . .
C17 C14 C13 C12 -176.8(4) . .
C14 C13 C12 C11 -1.5(6) . .
C14 C15 C16 C11 -0.6(6) . .
C15 C16 C11 C12 0.0(6) . .
C15 C16 C11 C8 -175.3(3) . .
C13 C12 C11 C16 1.1(6) . .
C13 C12 C11 C8 176.6(4) . .
Zn1 O7 C34 O8 -3.6(3) 4_565 .
Zn1 O7 C34 C31 176.5(3) 4_565 .
Zn1 O8 C34 O7 3.9(3) 4_565 .
Zn1 O8 C34 C31 -176.3(3) 4_565 .
O7 C34 C31 C32 -175.1(4) . .
O8 C34 C31 C32 5.1(5) . .
Zn1 C34 C31 C32 -36(3) 4_565 .
O7 C34 C31 C30 6.2(5) . .
O8 C34 C31 C30 -173.7(3) . .
Zn1 C34 C31 C30 145(3) 4_565 .
C30 C31 C32 C33 3.3(6) . .
C34 C31 C32 C33 -175.5(4) . .
C32 C31 C30 C29 -2.7(6) . .
C34 C31 C30 C29 176.1(3) . .
O3 C17 O4 Zn2 -40.1(10) . 4_665
C14 C17 O4 Zn2 141.0(7) . 4_665
C42 N2 C43 C44 -1.8(6) . .
Zn1 N2 C43 C44 176.9(3) 1_565 .
C43 N2 C42 C41 1.7(6) . .
Zn1 N2 C42 C41 -177.0(3) 1_565 .
N2 C43 C44 C40 1.2(7) . .
N2 C42 C41 C40 -1.0(7) . .
O8 Zn1 O5 C18 -129.0(4) 4_666 .
N2 Zn1 O5 C18 -25.9(4) 1_545 .
O2 Zn1 O5 C18 78.9(4) . .
O7 Zn1 O5 C18 -135.0(4) 4_666 .
O1 Zn1 O5 C18 137.9(4) . .
C34 Zn1 O5 C18 -132.0(4) 4_666 .
O5 Zn1 O1 C1 -99.6(2) . .
O8 Zn1 O1 C1 161.6(2) 4_666 .
N2 Zn1 O1 C1 -19.7(5) 1_545 .
O2 Zn1 O1 C1 6.71(19) . .
O7 Zn1 O1 C1 99.6(2) 4_666 .
C34 Zn1 O1 C1 130.1(2) 4_666 .
O4 Zn2 O6 C18 -88.8(3) 4_566 .
O9 Zn2 O6 C18 20.4(3) . .
O3 Zn2 O6 C18 149.4(3) 2_556 .
N1 Zn2 O6 C18 89.3(6) . .
O5 Zn1 O2 C1 70.9(2) . .
O8 Zn1 O2 C1 -54.8(3) 4_666 .
N2 Zn1 O2 C1 165.9(2) 1_545 .
O7 Zn1 O2 C1 -98.5(2) 4_666 .
O1 Zn1 O2 C1 -6.66(18) . .
C34 Zn1 O2 C1 -82.1(2) 4_666 .
C16 C11 C8 C5 -142.8(3) . .
C12 C11 C8 C5 42.0(4) . .
C16 C11 C8 C10 -24.4(5) . .
C12 C11 C8 C10 160.3(3) . .
C16 C11 C8 C9 94.0(4) . .
C12 C11 C8 C9 -81.3(4) . .
O4 Zn2 N1 C39 171.1(3) 4_566 .
O9 Zn2 N1 C39 62.0(3) . .
O3 Zn2 N1 C39 -67.2(3) 2_556 .
O6 Zn2 N1 C39 -7.0(8) . .
O4 Zn2 N1 C35 -11.6(3) 4_566 .
O9 Zn2 N1 C35 -120.7(3) . .
O3 Zn2 N1 C35 110.1(3) 2_556 .
O6 Zn2 N1 C35 170.3(5) . .
Zn2 O6 C18 O5 2.8(5) . .
Zn2 O6 C18 C19 -175.9(2) . .
Zn1 O5 C18 O6 128.0(4) . .
Zn1 O5 C18 C19 -53.4(6) . .
C26 C25 C28 C29 -82.0(4) . .
C22 C25 C28 C29 40.7(5) . .
C27 C25 C28 C29 159.9(3) . .
C26 C25 C28 C33 95.2(5) . .
C22 C25 C28 C33 -142.1(4) . .
C27 C25 C28 C33 -22.9(5) . .
Zn1 O1 C1 O2 -11.5(3) . .
Zn1 O1 C1 C2 164.2(3) . .
Zn1 O2 C1 O1 11.9(3) . .
Zn1 O2 C1 C2 -163.8(3) . .
O1 C1 C2 C7 -172.5(3) . .
O2 C1 C2 C7 3.3(5) . .
O1 C1 C2 C3 3.8(5) . .
O2 C1 C2 C3 179.6(3) . .
O6 C18 C19 C20 -172.3(4) . .
O5 C18 C19 C20 9.0(6) . .
O6 C18 C19 C24 7.0(5) . .
O5 C18 C19 C24 -171.7(3) . .
C7 C6 C5 C4 0.8(6) . .
C7 C6 C5 C8 176.4(3) . .
C10 C8 C5 C4 93.4(4) . .
C11 C8 C5 C4 -144.6(4) . .
C9 C8 C5 C4 -24.5(5) . .
C10 C8 C5 C6 -81.9(4) . .
C11 C8 C5 C6 40.1(4) . .
C9 C8 C5 C6 160.2(3) . .
C24 C23 C22 C21 0.3(6) . .
C24 C23 C22 C25 177.1(3) . .
C26 C25 C22 C21 -22.8(6) . .
C28 C25 C22 C21 -142.2(4) . .
C27 C25 C22 C21 95.0(5) . .
C26 C25 C22 C23 160.5(4) . .
C28 C25 C22 C23 41.1(5) . .
C27 C25 C22 C23 -81.6(4) . .
C7 C2 C3 C4 1.0(6) . .
C1 C2 C3 C4 -175.3(4) . .
C22 C23 C24 C19 -0.2(6) . .
C20 C19 C24 C23 -0.5(6) . .
C18 C19 C24 C23 -179.8(3) . .
C2 C3 C4 C5 0.1(6) . .
C6 C5 C4 C3 -1.1(6) . .
C8 C5 C4 C3 -176.3(3) . .
C3 C2 C7 C6 -1.2(6) . .
C1 C2 C7 C6 175.0(4) . .
C5 C6 C7 C2 0.3(6) . .
C5 C8 C10 F6 72.4(4) . .
C11 C8 C10 F6 -50.1(4) . .
C9 C8 C10 F6 -167.4(3) . .
C5 C8 C10 F5 -166.9(3) . .
C11 C8 C10 F5 70.6(4) . .
C9 C8 C10 F5 -46.6(4) . .
C5 C8 C10 F4 -46.8(4) . .
C11 C8 C10 F4 -169.3(3) . .
C9 C8 C10 F4 73.5(4) . .
C33 C28 C29 C30 2.2(6) . .
C25 C28 C29 C30 179.5(3) . .
C31 C30 C29 C28 -0.1(6) . .
C39 N1 C35 C36 0.1(7) . .
Zn2 N1 C35 C36 -177.3(4) . .
C24 C19 C20 C21 1.1(7) . .
C18 C19 C20 C21 -179.6(4) . .
C29 C28 C33 C32 -1.6(6) . .
C25 C28 C33 C32 -178.8(4) . .
C31 C32 C33 C28 -1.1(7) . .
C26 C25 C27 F12 -168.1(3) . .
C28 C25 C27 F12 -51.1(4) . .
C22 C25 C27 F12 71.5(4) . .
C26 C25 C27 F11 -46.5(5) . .
C28 C25 C27 F11 70.5(5) . .
C22 C25 C27 F11 -166.9(3) . .
C26 C25 C27 F10 72.2(5) . .
C28 C25 C27 F10 -170.8(3) . .
C22 C25 C27 F10 -48.1(5) . .
C28 C25 C26 F9 -47.6(5) . .
C22 C25 C26 F9 -170.3(4) . .
C27 C25 C26 F9 73.1(5) . .
C28 C25 C26 F8 -168.5(4) . .
C22 C25 C26 F8 68.8(5) . .
C27 C25 C26 F8 -47.8(5) . .
C28 C25 C26 F7 71.4(4) . .
C22 C25 C26 F7 -51.3(5) . .
C27 C25 C26 F7 -167.9(3) . .
C23 C22 C21 C20 0.3(7) . .
C25 C22 C21 C20 -176.4(4) . .
C19 C20 C21 C22 -1.0(8) . .
C5 C8 C9 F1 -51.0(4) . .
C10 C8 C9 F1 -167.1(3) . .
C11 C8 C9 F1 72.4(4) . .
C5 C8 C9 F2 69.9(4) . .
C10 C8 C9 F2 -46.1(4) . .
C11 C8 C9 F2 -166.6(3) . .
C5 C8 C9 F3 -170.3(3) . .
C10 C8 C9 F3 73.7(4) . .
C11 C8 C9 F3 -46.8(4) . .
C42 C41 C40 C44 0.4(7) . .
C42 C41 C40 S1 -168.0(4) . .
C42 C41 C40 S1A 178.9(5) . .
C43 C44 C40 C41 -0.5(7) . .
C43 C44 C40 S1 167.7(4) . .
C43 C44 C40 S1A -179.3(5) . .
N1 C35 C36 C37 1.7(8) . .
C38 C37 C36 C35 -1.7(8) . .
S1 C37 C36 C35 -176.9(5) . .
S1A C37 C36 C35 167.0(5) . .
C35 N1 C39 C38 -1.9(7) . .
Zn2 N1 C39 C38 175.7(4) . .
N1 C39 C38 C37 1.8(8) . .
C36 C37 C38 C39 0.1(7) . .
S1 C37 C38 C39 174.4(5) . .
S1A C37 C38 C39 -167.9(5) . .
C38 C37 S1 C40 -11.3(7) . .
C36 C37 S1 C40 163.2(4) . .
S1A C37 S1 C40 -87.6(16) . .
C41 C40 S1 C37 -52.7(6) . .
C44 C40 S1 C37 139.1(4) . .
S1A C40 S1 C37 84.8(16) . .
C38 C37 S1A C40 -41.4(7) . .
C36 C37 S1A C40 150.6(5) . .
S1 C37 S1A C40 72.7(14) . .
C41 C40 S1A C37 -25.6(8) . .
C44 C40 S1A C37 153.1(4) . .
S1 C40 S1A C37 -75.5(14) . .
